data_4028627
loop_
_publ_author_name
'Sandra Milosevic'
'Antonio Togni'

_publ_section_title
;
 Enantioselective 1,3-Dipolar Cycloaddition of C,N-Cyclic Azomethine
 Imines to Unsaturated Nitriles Catalyzed by NiII-Pigiphos
;
_journal_name_full 'Journal of Organic Chemistry'
_journal_page_first 9638
_journal_page_last 9646
_journal_paper_doi 10.1021/jo401247d
_journal_volume 78
_journal_year 2013
_chemical_formula_moiety 'C19 H17 N3 O'
_chemical_formula_sum 'C19 H17 N3 O'
_chemical_formula_weight 303.36
_chemical_melting_point 348
_chemical_name_systematic
; 
 ? 
;
_space_group_IT_number 14
_symmetry_cell_setting monoclinic
_symmetry_Int_Tables_number 14
_symmetry_space_group_name_Hall '-P 2yn'
_symmetry_space_group_name_H-M 'P 1 21/n 1'
_atom_sites_solution_hydrogens geom
_atom_sites_solution_primary direct
_atom_sites_solution_secondary difmap
_audit_creation_method SHELXL-97
_cell_angle_alpha 90.00
_cell_angle_beta 104.7960(10)
_cell_angle_gamma 90.00
_cell_formula_units_Z 4
_cell_length_a 11.4553(2)
_cell_length_b 8.52640(10)
_cell_length_c 16.0262(3)
_cell_measurement_reflns_used 8020
_cell_measurement_temperature 100(2)
_cell_measurement_theta_max 30.32
_cell_measurement_theta_min 2.52
_cell_volume 1513.41(4)
_computing_cell_refinement 'Bruker SMART'
_computing_data_collection 'Bruker SMART'
_computing_data_reduction 'Bruker SAINT'
_computing_molecular_graphics 'Bruker SHELXTL'
_computing_publication_material 'Bruker SHELXTL'
_computing_structure_refinement 'SHELXL-97 (Sheldrick, 1997)'
_computing_structure_solution 'SHELXS-97 (Sheldrick, 1990)'
_diffrn_ambient_temperature 100(2)
_diffrn_measured_fraction_theta_full 0.998
_diffrn_measured_fraction_theta_max 0.998
_diffrn_measurement_device_type 'CCD area detector'
_diffrn_measurement_method 'phi and omega scans'
_diffrn_radiation_monochromator graphite
_diffrn_radiation_source 'fine-focus sealed tube'
_diffrn_radiation_type MoK\a
_diffrn_radiation_wavelength 0.71073
_diffrn_reflns_av_R_equivalents 0.0523
_diffrn_reflns_av_sigmaI/netI 0.0468
_diffrn_reflns_limit_h_max 15
_diffrn_reflns_limit_h_min -14
_diffrn_reflns_limit_k_max 11
_diffrn_reflns_limit_k_min -11
_diffrn_reflns_limit_l_max 21
_diffrn_reflns_limit_l_min -21
_diffrn_reflns_number 18485
_diffrn_reflns_theta_full 29.13
_diffrn_reflns_theta_max 29.13
_diffrn_reflns_theta_min 1.97
_exptl_absorpt_coefficient_mu 0.085
_exptl_absorpt_correction_T_max 0.9902
_exptl_absorpt_correction_T_min 0.9797
_exptl_absorpt_correction_type empirical
_exptl_absorpt_process_details SADABS-2004/1
_exptl_crystal_colour colourles
_exptl_crystal_density_diffrn 1.331
_exptl_crystal_description prism
_exptl_crystal_F_000 640
_exptl_crystal_size_max 0.24
_exptl_crystal_size_mid 0.17
_exptl_crystal_size_min 0.12
_refine_diff_density_max 0.344
_refine_diff_density_min -0.224
_refine_diff_density_rms 0.053
_refine_ls_extinction_method none
_refine_ls_goodness_of_fit_ref 1.017
_refine_ls_hydrogen_treatment constr
_refine_ls_matrix_type full
_refine_ls_number_parameters 208
_refine_ls_number_reflns 4071
_refine_ls_number_restraints 0
_refine_ls_restrained_S_all 1.017
_refine_ls_R_factor_all 0.0639
_refine_ls_R_factor_gt 0.0428
_refine_ls_shift/su_max 0.000
_refine_ls_shift/su_mean 0.000
_refine_ls_structure_factor_coef Fsqd
_refine_ls_weighting_details 'calc w=1/[\s^2^(Fo^2^)+(0.0587P)^2^+0.0000P] where P=(Fo^2^+2Fc^2^)/3'
_refine_ls_weighting_scheme calc
_refine_ls_wR_factor_gt 0.1001
_refine_ls_wR_factor_ref 0.1089
_reflns_number_gt 2969
_reflns_number_total 4071
_reflns_threshold_expression >2sigma(I)
_cod_data_source_file jo401247d_si_002.cif
_cod_data_source_block SM106a
_cod_original_sg_symbol_H-M 'P 21/n'
_cod_database_code 4028627

loop_
_symmetry_equiv_pos_as_xyz
'x, y, z'
'-x+1/2, y+1/2, -z+1/2'
'-x, -y, -z'
'x-1/2, -y-1/2, z-1/2'

loop_
_atom_site_label
_atom_site_type_symbol
_atom_site_fract_x
_atom_site_fract_y
_atom_site_fract_z
_atom_site_U_iso_or_equiv
_atom_site_adp_type
_atom_site_occupancy
_atom_site_symmetry_multiplicity
_atom_site_calc_flag
_atom_site_refinement_flags
O1 O 0.39392(8) 0.49704(11) 0.25036(6) 0.0243(2) Uani 1 1 d .
N1 N 0.29325(9) 0.77251(11) 0.08472(6) 0.0158(2) Uani 1 1 d .
N2 N 0.35750(9) 0.71538(12) 0.16745(6) 0.0176(2) Uani 1 1 d .
N3 N 0.67463(11) 0.62441(14) 0.05293(8) 0.0307(3) Uani 1 1 d .
C1 C 0.26740(12) 0.94180(14) 0.08831(7) 0.0186(3) Uani 1 1 d .
H1A H 0.3436 1.0022 0.1048 0.022 Uiso 1 1 calc R
H1B H 0.2209 0.9621 0.1315 0.022 Uiso 1 1 calc R
C2 C 0.19399(12) 0.99012(15) -0.00161(8) 0.0201(3) Uani 1 1 d .
H2A H 0.1128 0.9418 -0.0133 0.024 Uiso 1 1 calc R
H2B H 0.1836 1.1055 -0.0036 0.024 Uiso 1 1 calc R
C3 C 0.25475(12) 0.94026(14) -0.07062(7) 0.0187(3) Uani 1 1 d .
C4 C 0.22124(12) 1.00755(15) -0.15330(8) 0.0234(3) Uani 1 1 d .
H4 H 0.1582 1.0831 -0.1662 0.028 Uiso 1 1 calc R
C5 C 0.27832(13) 0.96577(16) -0.21615(8) 0.0265(3) Uani 1 1 d .
H5 H 0.2555 1.0138 -0.2714 0.032 Uiso 1 1 calc R
C6 C 0.36934(14) 0.85318(16) -0.19838(8) 0.0263(3) Uani 1 1 d .
H6 H 0.4095 0.8251 -0.2413 0.032 Uiso 1 1 calc R
C7 C 0.40127(12) 0.78214(15) -0.11787(7) 0.0210(3) Uani 1 1 d .
H7 H 0.4622 0.7038 -0.1061 0.025 Uiso 1 1 calc R
C8 C 0.34415(11) 0.82537(14) -0.05389(7) 0.0165(2) Uani 1 1 d .
C9 C 0.37815(10) 0.74190(14) 0.03196(7) 0.0154(2) Uani 1 1 d .
H9 H 0.3782 0.6266 0.0206 0.019 Uiso 1 1 calc R
C10 C 0.50409(11) 0.78687(14) 0.09258(7) 0.0164(2) Uani 1 1 d .
H10 H 0.5190 0.9015 0.0870 0.020 Uiso 1 1 calc R
C11 C 0.48737(11) 0.75221(16) 0.18391(7) 0.0220(3) Uani 1 1 d .
H11A H 0.5376 0.6620 0.2107 0.026 Uiso 1 1 calc R
H11B H 0.5088 0.8448 0.2220 0.026 Uiso 1 1 calc R
C12 C 0.60159(12) 0.69690(14) 0.07180(8) 0.0203(3) Uani 1 1 d .
C13 C 0.32270(12) 0.57481(15) 0.19581(7) 0.0185(3) Uani 1 1 d .
C14 C 0.19461(11) 0.52410(14) 0.16025(7) 0.0170(3) Uani 1 1 d .
C15 C 0.09729(12) 0.62756(15) 0.14406(7) 0.0196(3) Uani 1 1 d .
H15 H 0.1106 0.7364 0.1553 0.024 Uiso 1 1 calc R
C16 C -0.01922(12) 0.57113(16) 0.11137(7) 0.0209(3) Uani 1 1 d .
H16 H -0.0857 0.6416 0.1002 0.025 Uiso 1 1 calc R
C17 C -0.03889(12) 0.41228(16) 0.09495(7) 0.0221(3) Uani 1 1 d .
H17 H -0.1185 0.3744 0.0714 0.027 Uiso 1 1 calc R
C18 C 0.05787(12) 0.30870(16) 0.11293(8) 0.0237(3) Uani 1 1 d .
H18 H 0.0443 0.1997 0.1026 0.028 Uiso 1 1 calc R
C19 C 0.17415(12) 0.36441(15) 0.14599(7) 0.0207(3) Uani 1 1 d .
H19 H 0.2401 0.2932 0.1590 0.025 Uiso 1 1 calc R

loop_
_atom_site_aniso_label
_atom_site_aniso_U_11
_atom_site_aniso_U_22
_atom_site_aniso_U_33
_atom_site_aniso_U_23
_atom_site_aniso_U_13
_atom_site_aniso_U_12
O1 0.0204(5) 0.0263(5) 0.0233(4) 0.0075(4) -0.0001(4) -0.0016(4)
N1 0.0166(5) 0.0178(5) 0.0129(4) 0.0016(4) 0.0035(4) -0.0009(4)
N2 0.0154(5) 0.0222(5) 0.0140(4) 0.0023(4) 0.0014(4) -0.0031(4)
N3 0.0205(6) 0.0291(6) 0.0409(7) -0.0099(5) 0.0048(5) 0.0000(5)
C1 0.0185(6) 0.0180(6) 0.0205(5) -0.0007(5) 0.0071(5) -0.0002(5)
C2 0.0173(6) 0.0189(6) 0.0237(6) 0.0023(5) 0.0047(5) 0.0010(5)
C3 0.0180(6) 0.0182(6) 0.0184(5) 0.0005(5) 0.0018(5) -0.0058(5)
C4 0.0215(7) 0.0229(6) 0.0208(6) 0.0043(5) -0.0037(5) -0.0063(5)
C5 0.0329(8) 0.0288(7) 0.0135(5) 0.0026(5) -0.0023(5) -0.0139(6)
C6 0.0370(8) 0.0273(7) 0.0160(5) -0.0056(5) 0.0091(5) -0.0141(6)
C7 0.0257(7) 0.0192(6) 0.0187(6) -0.0043(5) 0.0068(5) -0.0057(5)
C8 0.0179(6) 0.0162(6) 0.0146(5) -0.0014(4) 0.0024(4) -0.0055(5)
C9 0.0151(6) 0.0155(6) 0.0155(5) -0.0007(4) 0.0036(4) -0.0020(5)
C10 0.0152(6) 0.0173(6) 0.0165(5) -0.0003(4) 0.0039(4) -0.0018(5)
C11 0.0169(6) 0.0309(7) 0.0164(5) 0.0020(5) 0.0011(5) -0.0075(5)
C12 0.0171(6) 0.0186(6) 0.0236(6) -0.0025(5) 0.0024(5) -0.0035(5)
C13 0.0201(6) 0.0204(6) 0.0153(5) -0.0005(4) 0.0050(5) -0.0017(5)
C14 0.0170(6) 0.0223(6) 0.0125(5) 0.0024(4) 0.0049(4) -0.0022(5)
C15 0.0219(7) 0.0203(6) 0.0184(5) 0.0005(4) 0.0083(5) -0.0019(5)
C16 0.0180(6) 0.0282(7) 0.0183(5) 0.0014(5) 0.0079(5) 0.0004(5)
C17 0.0189(7) 0.0307(7) 0.0166(5) -0.0009(5) 0.0042(5) -0.0068(5)
C18 0.0271(7) 0.0224(6) 0.0211(6) -0.0018(5) 0.0053(5) -0.0058(5)
C19 0.0224(7) 0.0209(6) 0.0187(5) 0.0008(5) 0.0049(5) -0.0003(5)

loop_
_atom_type_symbol
_atom_type_description
_atom_type_scat_dispersion_real
_atom_type_scat_dispersion_imag
_atom_type_scat_source
C C 0.0033 0.0016 'International Tables Vol C Tables 4.2.6.8 and 6.1.1.4'
H H 0.0000 0.0000 'International Tables Vol C Tables 4.2.6.8 and 6.1.1.4'
N N 0.0061 0.0033 'International Tables Vol C Tables 4.2.6.8 and 6.1.1.4'
O O 0.0106 0.0060 'International Tables Vol C Tables 4.2.6.8 and 6.1.1.4'

loop_
_geom_angle_atom_site_label_1
_geom_angle_atom_site_label_2
_geom_angle_atom_site_label_3
_geom_angle
N2 N1 C9 102.37(9)
N2 N1 C1 110.98(9)
C9 N1 C1 111.44(9)
C13 N2 N1 118.66(9)
C13 N2 C11 119.32(10)
N1 N2 C11 110.50(9)
N1 C1 C2 107.11(9)
C3 C2 C1 111.66(10)
C8 C3 C4 118.64(12)
C8 C3 C2 120.70(10)
C4 C3 C2 120.65(12)
C5 C4 C3 121.11(13)
C4 C5 C6 119.89(11)
C7 C6 C5 119.81(12)
C6 C7 C8 120.33(13)
C3 C8 C7 120.17(11)
C3 C8 C9 120.88(11)
C7 C8 C9 118.92(11)
N1 C9 C8 112.77(10)
N1 C9 C10 103.89(8)
C8 C9 C10 115.61(10)
C12 C10 C11 113.60(10)
C12 C10 C9 111.48(10)
C11 C10 C9 102.84(9)
N2 C11 C10 103.49(9)
N3 C12 C10 177.42(13)
O1 C13 N2 120.66(11)
O1 C13 C14 121.62(11)
N2 C13 C14 117.68(10)
C19 C14 C15 119.75(12)
C19 C14 C13 116.96(11)
C15 C14 C13 123.25(11)
C16 C15 C14 119.80(12)
C17 C16 C15 120.23(12)
C16 C17 C18 119.95(12)
C19 C18 C17 119.98(12)
C18 C19 C14 120.24(12)

loop_
_geom_bond_atom_site_label_1
_geom_bond_atom_site_label_2
_geom_bond_distance
O1 C13 1.2269(15)
N1 N2 1.4277(13)
N1 C9 1.4660(15)
N1 C1 1.4776(16)
N2 C13 1.3765(15)
N2 C11 1.4768(16)
N3 C12 1.1414(17)
C1 C2 1.5279(16)
C2 C3 1.5106(17)
C3 C8 1.3928(18)
C3 C4 1.4044(16)
C4 C5 1.380(2)
C5 C6 1.392(2)
C6 C7 1.3872(17)
C7 C8 1.3994(17)
C8 C9 1.5090(15)
C9 C10 1.5673(16)
C10 C12 1.4618(18)
C10 C11 1.5522(16)
C13 C14 1.4958(17)
C14 C19 1.3906(17)
C14 C15 1.3931(17)
C15 C16 1.3893(18)
C16 C17 1.3872(19)
C17 C18 1.3886(19)
C18 C19 1.3857(18)

loop_
_geom_torsion_atom_site_label_1
_geom_torsion_atom_site_label_2
_geom_torsion_atom_site_label_3
_geom_torsion_atom_site_label_4
_geom_torsion
C9 N1 N2 C13 -105.11(11)
C1 N1 N2 C13 135.88(11)
C9 N1 N2 C11 38.04(12)
C1 N1 N2 C11 -80.97(12)
N2 N1 C1 C2 -177.48(9)
C9 N1 C1 C2 69.12(12)
N1 C1 C2 C3 -52.03(13)
C1 C2 C3 C8 17.94(16)
C1 C2 C3 C4 -162.80(11)
C8 C3 C4 C5 -2.41(19)
C2 C3 C4 C5 178.31(11)
C3 C4 C5 C6 1.12(19)
C4 C5 C6 C7 0.76(19)
C5 C6 C7 C8 -1.30(19)
C4 C3 C8 C7 1.85(18)
C2 C3 C8 C7 -178.87(11)
C4 C3 C8 C9 -176.11(11)
C2 C3 C8 C9 3.17(17)
C6 C7 C8 C3 -0.03(18)
C6 C7 C8 C9 177.97(11)
N2 N1 C9 C8 -166.67(9)
C1 N1 C9 C8 -47.99(12)
N2 N1 C9 C10 -40.75(11)
C1 N1 C9 C10 77.93(11)
C3 C8 C9 N1 11.22(15)
C7 C8 C9 N1 -166.77(10)
C3 C8 C9 C10 -108.12(13)
C7 C8 C9 C10 73.89(14)
N1 C9 C10 C12 151.65(10)
C8 C9 C10 C12 -84.24(13)
N1 C9 C10 C11 29.58(12)
C8 C9 C10 C11 153.68(10)
C13 N2 C11 C10 124.39(11)
N1 N2 C11 C10 -18.49(13)
C12 C10 C11 N2 -127.93(11)
C9 C10 C11 N2 -7.30(12)
N1 N2 C13 O1 156.62(11)
C11 N2 C13 O1 16.73(17)
N1 N2 C13 C14 -25.58(15)
C11 N2 C13 C14 -165.47(10)
O1 C13 C14 C19 -38.22(16)
N2 C13 C14 C19 144.00(11)
O1 C13 C14 C15 139.61(13)
N2 C13 C14 C15 -38.17(16)
C19 C14 C15 C16 -1.90(16)
C13 C14 C15 C16 -179.67(11)
C14 C15 C16 C17 0.09(17)
C15 C16 C17 C18 1.36(17)
C16 C17 C18 C19 -1.00(18)
C17 C18 C19 C14 -0.82(18)
C15 C14 C19 C18 2.27(17)
C13 C14 C19 C18 -179.82(11)
